data_1555115
loop_
_publ_author_name
'Wu, Wen-Tao'
'Han, Ying'
'Sun, Jing'
'Yan, Chao-Guo'

_publ_section_title
;
 Efficient construction of
 pyrrolo[1&#x2032;,2&#x2032;:1,2]azocino[4,5-c]quinolines via cascade
 cycloaddition and annulation reaction
;
_journal_issue 20
_journal_name_full 'Organic Chemistry Frontiers'
_journal_page_first 3530
_journal_paper_doi 10.1039/C9QO00891H
_journal_volume 6
_journal_year 2019
_chemical_formula_moiety 'C33 H29 Cl N2 O3'
_chemical_formula_sum 'C33 H29 Cl N2 O3'
_chemical_formula_weight 537.03
_space_group_crystal_system monoclinic
_space_group_IT_number 14
_space_group_name_Hall '-P 2yn'
_space_group_name_H-M_alt 'P 1 21/n 1'
_atom_sites_solution_hydrogens geom
_audit_creation_method SHELXL-2014/7
_audit_update_record
;
2019-07-02 deposited with the CCDC.	2019-09-02 downloaded from the CCDC.
;
_cell_angle_alpha 90
_cell_angle_beta 94.670(3)
_cell_angle_gamma 90
_cell_formula_units_Z 8
_cell_length_a 17.7343(17)
_cell_length_b 13.4538(11)
_cell_length_c 24.680(2)
_cell_measurement_reflns_used 9921
_cell_measurement_temperature 273(2)
_cell_measurement_theta_max 22.94
_cell_measurement_theta_min 2.24
_cell_volume 5868.9(9)
_computing_structure_refinement 'SHELXL-2014/7 (Sheldrick, 2014)'
_diffrn_ambient_temperature 273(2)
_diffrn_measured_fraction_theta_full 0.998
_diffrn_measured_fraction_theta_max 0.998
_diffrn_measurement_device_type 'CCD area detector'
_diffrn_measurement_method 'phi and omega scans'
_diffrn_radiation_source 'fine-focus sealed tube'
_diffrn_radiation_type MoK\a
_diffrn_radiation_wavelength 0.71073
_diffrn_reflns_av_R_equivalents 0.0730
_diffrn_reflns_av_unetI/netI 0.0814
_diffrn_reflns_Laue_measured_fraction_full 0.998
_diffrn_reflns_Laue_measured_fraction_max 0.998
_diffrn_reflns_limit_h_max 19
_diffrn_reflns_limit_h_min -21
_diffrn_reflns_limit_k_max 16
_diffrn_reflns_limit_k_min -16
_diffrn_reflns_limit_l_max 29
_diffrn_reflns_limit_l_min -30
_diffrn_reflns_number 57372
_diffrn_reflns_point_group_measured_fraction_full 0.998
_diffrn_reflns_point_group_measured_fraction_max 0.998
_diffrn_reflns_theta_full 25.242
_diffrn_reflns_theta_max 25.998
_diffrn_reflns_theta_min 1.902
_exptl_absorpt_coefficient_mu 0.165
_exptl_absorpt_correction_T_max 0.968
_exptl_absorpt_correction_T_min 0.961
_exptl_absorpt_correction_type multi-scan
_exptl_absorpt_process_details sadabs
_exptl_crystal_colour colorless
_exptl_crystal_density_diffrn 1.216
_exptl_crystal_description block
_exptl_crystal_F_000 2256
_exptl_crystal_size_max 0.240
_exptl_crystal_size_mid 0.220
_exptl_crystal_size_min 0.200
_refine_diff_density_max 0.343
_refine_diff_density_min -0.369
_refine_diff_density_rms 0.049
_refine_ls_extinction_method none
_refine_ls_goodness_of_fit_ref 1.016
_refine_ls_hydrogen_treatment constr
_refine_ls_matrix_type full
_refine_ls_number_parameters 709
_refine_ls_number_reflns 11528
_refine_ls_number_restraints 0
_refine_ls_restrained_S_all 1.016
_refine_ls_R_factor_all 0.1516
_refine_ls_R_factor_gt 0.0662
_refine_ls_shift/su_max 0.001
_refine_ls_shift/su_mean 0.000
_refine_ls_structure_factor_coef Fsqd
_refine_ls_weighting_details 'w=1/[\s^2^(Fo^2^)+(0.0999P)^2^+1.7769P] where P=(Fo^2^+2Fc^2^)/3'
_refine_ls_weighting_scheme calc
_refine_ls_wR_factor_gt 0.1679
_refine_ls_wR_factor_ref 0.2067
_reflns_Friedel_coverage 0.000
_reflns_number_gt 5825
_reflns_number_total 11528
_reflns_threshold_expression 'I > 2\s(I)'
_cod_data_source_file c9qo00891h2.cif
_cod_data_source_block 1e
_cod_original_cell_volume 5869.0(9)
_cod_original_sg_symbol_H-M 'P 21/n'
_cod_database_code 1555115
_shelx_shelxl_version_number 2014/7
_shelx_space_group_comment
;
The symmetry employed for this shelxl refinement is uniquely defined
by the following loop, which should always be used as a source of
symmetry information in preference to the above space-group names.
They are only intended as comments.
;
_shelx_estimated_absorpt_t_min 0.961
_shelx_estimated_absorpt_t_max 0.968

loop_
_space_group_symop_operation_xyz
'x, y, z'
'-x+1/2, y+1/2, -z+1/2'
'-x, -y, -z'
'x-1/2, -y-1/2, z-1/2'

loop_
_atom_site_label
_atom_site_type_symbol
_atom_site_fract_x
_atom_site_fract_y
_atom_site_fract_z
_atom_site_U_iso_or_equiv
_atom_site_adp_type
_atom_site_occupancy
_atom_site_site_symmetry_order
_atom_site_calc_flag
_atom_site_refinement_flags_posn
_atom_site_refinement_flags_adp
C1 C 0.32194(17) 0.3500(2) 0.26445(12) 0.0428(8) Uani 1 1 d . .
H1 H 0.2808 0.3646 0.2875 0.051 Uiso 1 1 calc R U
C2 C 0.3177(2) 0.4206(2) 0.21574(14) 0.0601(9) Uani 1 1 d . .
H2A H 0.2861 0.3931 0.1855 0.072 Uiso 1 1 calc R U
H2B H 0.2975 0.4847 0.2253 0.072 Uiso 1 1 calc R U
C3 C 0.3995(2) 0.4300(3) 0.20175(15) 0.0702(11) Uani 1 1 d . .
H3A H 0.4125 0.3768 0.1777 0.084 Uiso 1 1 calc R U
H3B H 0.4078 0.4933 0.1844 0.084 Uiso 1 1 calc R U
C4 C 0.4453(2) 0.4229(3) 0.25573(15) 0.0620(10) Uani 1 1 d . .
H4A H 0.4898 0.3818 0.2528 0.074 Uiso 1 1 calc R U
H4B H 0.4615 0.4884 0.2685 0.074 Uiso 1 1 calc R U
C5 C 0.40371(19) 0.3910(2) 0.34630(14) 0.0505(8) Uani 1 1 d . .
H5 H 0.4453 0.4284 0.3595 0.061 Uiso 1 1 calc R U
C6 C 0.3583(2) 0.3555(2) 0.38398(13) 0.0510(9) Uani 1 1 d . .
C7 C 0.3711(3) 0.3981(3) 0.43833(16) 0.0705(11) Uani 1 1 d . .
C8 C 0.3627(3) 0.3731(4) 0.53311(15) 0.1085(17) Uani 1 1 d . .
H8A H 0.4123 0.4022 0.5355 0.163 Uiso 1 1 calc R U
H8B H 0.3628 0.3160 0.5565 0.163 Uiso 1 1 calc R U
H8C H 0.3269 0.4209 0.5442 0.163 Uiso 1 1 calc R U
C9 C 0.2292(2) 0.1831(3) 0.16925(14) 0.0632(10) Uani 1 1 d . .
H9 H 0.2706 0.1781 0.1485 0.076 Uiso 1 1 calc R U
C10 C 0.1574(2) 0.1612(3) 0.14542(16) 0.0709(11) Uani 1 1 d . .
H10 H 0.1507 0.1397 0.1095 0.085 Uiso 1 1 calc R U
C11 C 0.0968(2) 0.1717(2) 0.17583(17) 0.0610(10) Uani 1 1 d . .
C12 C 0.1061(2) 0.1997(2) 0.22907(16) 0.0599(9) Uani 1 1 d . .
H12 H 0.0644 0.2059 0.2494 0.072 Uiso 1 1 calc R U
C13 C 0.17794(19) 0.2187(2) 0.25232(14) 0.0508(8) Uani 1 1 d . .
H13 H 0.1844 0.2365 0.2888 0.061 Uiso 1 1 calc R U
C14 C 0.24045(17) 0.2121(2) 0.22268(12) 0.0424(8) Uani 1 1 d . .
C15 C 0.31890(16) 0.2403(2) 0.24759(12) 0.0396(7) Uani 1 1 d . .
H15 H 0.3531 0.2333 0.2186 0.047 Uiso 1 1 calc R U
C16 C 0.34721(16) 0.1683(2) 0.29216(12) 0.0386(7) Uani 1 1 d . .
C17 C 0.38267(16) 0.0781(2) 0.27624(13) 0.0434(8) Uani 1 1 d . .
C18 C 0.40061(17) 0.0579(2) 0.22011(13) 0.0431(8) Uani 1 1 d . .
C19 C 0.37254(19) -0.0259(3) 0.19326(16) 0.0623(10) Uani 1 1 d . .
H19 H 0.3404 -0.0678 0.2105 0.075 Uiso 1 1 calc R U
C20 C 0.3907(2) -0.0491(3) 0.14198(17) 0.0777(12) Uani 1 1 d . .
H20 H 0.3700 -0.1056 0.1249 0.093 Uiso 1 1 calc R U
C21 C 0.4391(2) 0.0097(3) 0.11521(15) 0.0689(11) Uani 1 1 d . .
C22 C 0.4616(3) -0.0174(4) 0.05944(18) 0.1107(17) Uani 1 1 d . .
H22A H 0.5080 -0.0545 0.0629 0.166 Uiso 1 1 calc R U
H22B H 0.4687 0.0421 0.0390 0.166 Uiso 1 1 calc R U
H22C H 0.4225 -0.0570 0.0409 0.166 Uiso 1 1 calc R U
C23 C 0.46813(19) 0.0933(3) 0.14153(15) 0.0661(10) Uani 1 1 d . .
H23 H 0.5010 0.1342 0.1243 0.079 Uiso 1 1 calc R U
C24 C 0.44923(18) 0.1174(2) 0.19342(14) 0.0525(9) Uani 1 1 d . .
H24 H 0.4695 0.1741 0.2104 0.063 Uiso 1 1 calc R U
C25 C 0.3050(2) 0.2735(2) 0.37201(12) 0.0489(8) Uani 1 1 d . .
C26 C 0.33664(17) 0.1816(2) 0.34657(13) 0.0431(8) Uani 1 1 d . .
C27 C 0.35793(19) 0.1039(2) 0.38427(13) 0.0520(8) Uani 1 1 d . .
C28 C 0.3494(2) 0.1109(3) 0.44065(15) 0.0707(11) Uani 1 1 d . .
H28 H 0.3279 0.1680 0.4541 0.085 Uiso 1 1 calc R U
C29 C 0.3717(3) 0.0364(4) 0.47578(18) 0.0995(15) Uani 1 1 d . .
C30 C 0.3645(4) 0.0452(4) 0.53626(18) 0.150(3) Uani 1 1 d . .
H30A H 0.3273 0.0946 0.5428 0.224 Uiso 1 1 calc R U
H30B H 0.4124 0.0642 0.5542 0.224 Uiso 1 1 calc R U
H30C H 0.3493 -0.0177 0.5502 0.224 Uiso 1 1 calc R U
C31 C 0.4040(4) -0.0492(4) 0.4541(2) 0.130(2) Uani 1 1 d . .
H31 H 0.4209 -0.0999 0.4777 0.156 Uiso 1 1 calc R U
C32 C 0.4114(3) -0.0602(3) 0.39998(19) 0.0997(16) Uani 1 1 d . .
H32 H 0.4309 -0.1189 0.3869 0.120 Uiso 1 1 calc R U
C33 C 0.3897(2) 0.0171(2) 0.36414(15) 0.0596(9) Uani 1 1 d . .
C34 C 0.19562(17) 0.5473(2) 0.75334(12) 0.0427(8) Uani 1 1 d . .
H34 H 0.2396 0.5595 0.7326 0.051 Uiso 1 1 calc R U
C35 C 0.19450(19) 0.6229(2) 0.79953(14) 0.0568(9) Uani 1 1 d . .
H35A H 0.2231 0.5989 0.8321 0.068 Uiso 1 1 calc R U
H35B H 0.2152 0.6862 0.7892 0.068 Uiso 1 1 calc R U
C36 C 0.1107(2) 0.6320(3) 0.80820(16) 0.0720(11) Uani 1 1 d . .
H36A H 0.0957 0.5811 0.8330 0.086 Uiso 1 1 calc R U
H36B H 0.0998 0.6967 0.8231 0.086 Uiso 1 1 calc R U
C37 C 0.06963(19) 0.6191(3) 0.75308(15) 0.0590(9) Uani 1 1 d . .
H37A H 0.0258 0.5765 0.7550 0.071 Uiso 1 1 calc R U
H37B H 0.0531 0.6828 0.7380 0.071 Uiso 1 1 calc R U
C38 C 0.12225(18) 0.5816(2) 0.66601(14) 0.0492(8) Uani 1 1 d . .
H38 H 0.0827 0.6191 0.6496 0.059 Uiso 1 1 calc R U
C39 C 0.17181(18) 0.5405(2) 0.63276(13) 0.0454(8) Uani 1 1 d . .
C40 C 0.1725(2) 0.5821(3) 0.57777(15) 0.0591(9) Uani 1 1 d . .
C41 C 0.2260(3) 0.5748(4) 0.49271(16) 0.1043(16) Uani 1 1 d . .
H41A H 0.1785 0.5720 0.4711 0.157 Uiso 1 1 calc R U
H41B H 0.2632 0.5374 0.4752 0.157 Uiso 1 1 calc R U
H41C H 0.2422 0.6427 0.4966 0.157 Uiso 1 1 calc R U
C42 C 0.2879(2) 0.3850(3) 0.85220(14) 0.0604(9) Uani 1 1 d . .
H42 H 0.2474 0.3848 0.8739 0.073 Uiso 1 1 calc R U
C43 C 0.3597(3) 0.3583(3) 0.87514(16) 0.0723(11) Uani 1 1 d . .
H43 H 0.3670 0.3400 0.9115 0.087 Uiso 1 1 calc R U
C44 C 0.4188(2) 0.3598(2) 0.84328(16) 0.0587(10) Uani 1 1 d . .
C45 C 0.40882(19) 0.3857(2) 0.78988(15) 0.0577(9) Uani 1 1 d . .
H45 H 0.4497 0.3866 0.7686 0.069 Uiso 1 1 calc R U
C46 C 0.33753(18) 0.4106(2) 0.76775(13) 0.0511(8) Uani 1 1 d . .
H46 H 0.3307 0.4275 0.7311 0.061 Uiso 1 1 calc R U
C47 C 0.27563(17) 0.4112(2) 0.79861(12) 0.0399(7) Uani 1 1 d . .
C48 C 0.19731(16) 0.43981(19) 0.77415(12) 0.0384(7) Uani 1 1 d . .
H48 H 0.1639 0.4374 0.8038 0.046 Uiso 1 1 calc R U
C49 C 0.16699(15) 0.36390(19) 0.73222(11) 0.0346(7) Uani 1 1 d . .
C50 C 0.12897(15) 0.2772(2) 0.75062(12) 0.0367(7) Uani 1 1 d . .
C51 C 0.11190(16) 0.2622(2) 0.80796(12) 0.0385(7) Uani 1 1 d . .
C52 C 0.06581(17) 0.3254(2) 0.83516(13) 0.0463(8) Uani 1 1 d . .
H52 H 0.0461 0.3821 0.8177 0.056 Uiso 1 1 calc R U
C53 C 0.04866(18) 0.3051(2) 0.88792(13) 0.0497(8) Uani 1 1 d . .
H53 H 0.0180 0.3488 0.9054 0.060 Uiso 1 1 calc R U
C54 C 0.07633(18) 0.2210(2) 0.91508(13) 0.0488(8) Uani 1 1 d . .
C55 C 0.0575(2) 0.1993(3) 0.97251(14) 0.0765(11) Uani 1 1 d . .
H55A H 0.0473 0.1296 0.9761 0.115 Uiso 1 1 calc R U
H55B H 0.0138 0.2369 0.9805 0.115 Uiso 1 1 calc R U
H55C H 0.0996 0.2175 0.9975 0.115 Uiso 1 1 calc R U
C56 C 0.1203(2) 0.1576(2) 0.88764(14) 0.0581(9) Uani 1 1 d . .
H56 H 0.1389 0.1001 0.9048 0.070 Uiso 1 1 calc R U
C57 C 0.13769(19) 0.1771(2) 0.83530(14) 0.0535(9) Uani 1 1 d . .
H57 H 0.1674 0.1321 0.8179 0.064 Uiso 1 1 calc R U
C58 C 0.21901(18) 0.4547(2) 0.65022(12) 0.0407(7) Uani 1 1 d . .
C59 C 0.17869(15) 0.3702(2) 0.67779(12) 0.0365(7) Uani 1 1 d . .
C60 C 0.15383(16) 0.2917(2) 0.64155(12) 0.0384(7) Uani 1 1 d . .
C61 C 0.16204(18) 0.2912(2) 0.58511(13) 0.0500(8) Uani 1 1 d . .
H61 H 0.1847 0.3455 0.5698 0.060 Uiso 1 1 calc R U
C62 C 0.1380(2) 0.2143(3) 0.55229(14) 0.0594(9) Uani 1 1 d . .
C63 C 0.1479(3) 0.2150(3) 0.49243(15) 0.0925(14) Uani 1 1 d . .
H63A H 0.1795 0.2700 0.4841 0.139 Uiso 1 1 calc R U
H63B H 0.0994 0.2216 0.4725 0.139 Uiso 1 1 calc R U
H63C H 0.1712 0.1540 0.4825 0.139 Uiso 1 1 calc R U
C64 C 0.1039(2) 0.1318(3) 0.57620(15) 0.0679(11) Uani 1 1 d . .
H64 H 0.0874 0.0784 0.5544 0.082 Uiso 1 1 calc R U
C65 C 0.0945(2) 0.1290(2) 0.63025(14) 0.0586(9) Uani 1 1 d . .
H65 H 0.0719 0.0739 0.6449 0.070 Uiso 1 1 calc R U
C66 C 0.11887(17) 0.2088(2) 0.66434(13) 0.0422(8) Uani 1 1 d . .
Cl1 Cl 0.00560(6) 0.14833(8) 0.14642(5) 0.0947(4) Uani 1 1 d . .
Cl2 Cl 0.50887(6) 0.32641(9) 0.87090(5) 0.1008(4) Uani 1 1 d . .
N1 N 0.39468(14) 0.37784(18) 0.29277(11) 0.0464(7) Uani 1 1 d . .
N2 N 0.40209(16) 0.00529(19) 0.31072(12) 0.0572(7) Uani 1 1 d . .
N3 N 0.12557(14) 0.57269(17) 0.71971(11) 0.0449(6) Uani 1 1 d . .
N4 N 0.10703(14) 0.20325(17) 0.71813(10) 0.0433(6) Uani 1 1 d . .
O1 O 0.4065(2) 0.4736(2) 0.44911(11) 0.1003(10) Uani 1 1 d . .
O2 O 0.34175(18) 0.3427(2) 0.47695(10) 0.0847(9) Uani 1 1 d . .
O3 O 0.24088(14) 0.26998(18) 0.38687(9) 0.0643(7) Uani 1 1 d . .
O4 O 0.13500(18) 0.65283(19) 0.56175(11) 0.0866(9) Uani 1 1 d . .
O5 O 0.21718(15) 0.5329(2) 0.54583(10) 0.0742(7) Uani 1 1 d . .
O6 O 0.28361(12) 0.44066(15) 0.63888(8) 0.0491(6) Uani 1 1 d . .

loop_
_atom_site_aniso_label
_atom_site_aniso_U_11
_atom_site_aniso_U_22
_atom_site_aniso_U_33
_atom_site_aniso_U_23
_atom_site_aniso_U_13
_atom_site_aniso_U_12
C1 0.0416(19) 0.0428(17) 0.0444(19) -0.0007(15) 0.0056(15) 0.0037(14)
C2 0.072(3) 0.050(2) 0.059(2) 0.0124(18) 0.0066(19) 0.0020(18)
C3 0.082(3) 0.066(2) 0.065(3) 0.012(2) 0.019(2) -0.013(2)
C4 0.059(2) 0.057(2) 0.073(3) -0.0050(19) 0.024(2) -0.0090(18)
C5 0.050(2) 0.0446(18) 0.055(2) -0.0073(17) -0.0068(18) 0.0063(16)
C6 0.062(2) 0.0485(19) 0.042(2) -0.0059(16) 0.0041(18) 0.0151(17)
C7 0.091(3) 0.065(3) 0.055(3) -0.011(2) 0.002(2) 0.026(2)
C8 0.148(5) 0.139(4) 0.038(2) -0.020(3) 0.004(3) 0.035(4)
C9 0.062(3) 0.079(3) 0.048(2) -0.0058(19) 0.0019(19) 0.006(2)
C10 0.073(3) 0.085(3) 0.052(2) -0.012(2) -0.010(2) 0.007(2)
C11 0.055(2) 0.0463(19) 0.078(3) 0.0014(19) -0.019(2) 0.0034(17)
C12 0.051(2) 0.054(2) 0.075(3) -0.0078(19) 0.005(2) -0.0032(17)
C13 0.053(2) 0.0470(19) 0.052(2) -0.0076(16) 0.0044(18) -0.0017(16)
C14 0.048(2) 0.0378(16) 0.0417(19) 0.0019(14) 0.0040(16) 0.0044(14)
C15 0.0411(18) 0.0418(17) 0.0371(17) -0.0009(14) 0.0106(14) 0.0031(14)
C16 0.0339(17) 0.0376(16) 0.0449(19) -0.0001(14) 0.0063(14) 0.0020(13)
C17 0.0389(18) 0.0376(17) 0.055(2) -0.0028(16) 0.0082(15) -0.0036(14)
C18 0.0365(17) 0.0388(17) 0.055(2) -0.0050(16) 0.0089(15) 0.0000(14)
C19 0.053(2) 0.055(2) 0.080(3) -0.018(2) 0.016(2) -0.0093(17)
C20 0.073(3) 0.078(3) 0.083(3) -0.042(2) 0.010(2) -0.006(2)
C21 0.051(2) 0.098(3) 0.058(2) -0.024(2) 0.0073(19) 0.015(2)
C22 0.094(4) 0.166(5) 0.073(3) -0.038(3) 0.016(3) 0.020(3)
C23 0.046(2) 0.090(3) 0.064(3) -0.006(2) 0.0159(19) -0.002(2)
C24 0.0418(19) 0.057(2) 0.060(2) -0.0125(18) 0.0082(17) -0.0052(16)
C25 0.058(2) 0.060(2) 0.0297(17) 0.0062(16) 0.0063(16) 0.0145(18)
C26 0.0400(18) 0.0422(17) 0.048(2) 0.0039(16) 0.0090(15) 0.0027(14)
C27 0.057(2) 0.051(2) 0.048(2) 0.0093(17) 0.0078(17) 0.0011(17)
C28 0.092(3) 0.068(2) 0.053(2) 0.017(2) 0.009(2) 0.012(2)
C29 0.140(4) 0.093(3) 0.066(3) 0.029(3) 0.015(3) 0.030(3)
C30 0.242(8) 0.150(5) 0.060(3) 0.043(3) 0.030(4) 0.052(5)
C31 0.210(7) 0.089(4) 0.094(4) 0.049(3) 0.025(4) 0.049(4)
C32 0.160(5) 0.057(2) 0.084(3) 0.025(2) 0.020(3) 0.035(3)
C33 0.076(3) 0.047(2) 0.057(2) 0.0131(18) 0.0105(19) 0.0061(18)
C34 0.0375(18) 0.0369(16) 0.054(2) 0.0002(15) 0.0065(15) -0.0001(14)
C35 0.058(2) 0.0443(18) 0.068(2) -0.0135(18) 0.0055(18) -0.0027(16)
C36 0.075(3) 0.063(2) 0.080(3) -0.020(2) 0.019(2) 0.012(2)
C37 0.048(2) 0.053(2) 0.078(3) 0.0017(19) 0.018(2) 0.0095(16)
C38 0.050(2) 0.0382(17) 0.058(2) 0.0088(17) -0.0030(18) -0.0039(15)
C39 0.049(2) 0.0366(16) 0.050(2) 0.0082(16) 0.0035(16) -0.0033(15)
C40 0.066(2) 0.052(2) 0.057(2) 0.0123(19) -0.003(2) -0.0096(19)
C41 0.104(4) 0.157(5) 0.053(3) 0.039(3) 0.014(2) 0.001(3)
C42 0.069(3) 0.069(2) 0.044(2) 0.0083(18) 0.0074(19) -0.0041(19)
C43 0.084(3) 0.073(3) 0.055(2) 0.017(2) -0.020(2) -0.003(2)
C44 0.056(2) 0.0444(19) 0.072(3) 0.0071(18) -0.014(2) -0.0011(17)
C45 0.050(2) 0.057(2) 0.065(3) 0.0023(19) 0.0001(19) 0.0074(17)
C46 0.047(2) 0.058(2) 0.047(2) 0.0055(16) -0.0033(17) 0.0054(16)
C47 0.0465(19) 0.0332(15) 0.0396(19) -0.0005(14) 0.0011(15) -0.0020(14)
C48 0.0416(18) 0.0356(16) 0.0389(17) -0.0035(14) 0.0088(14) -0.0009(13)
C49 0.0318(16) 0.0326(15) 0.0398(18) 0.0032(14) 0.0047(13) 0.0041(12)
C50 0.0341(17) 0.0316(15) 0.0453(18) 0.0021(14) 0.0080(14) 0.0047(13)
C51 0.0338(17) 0.0369(16) 0.0454(19) 0.0027(14) 0.0077(14) -0.0004(13)
C52 0.0440(19) 0.0397(17) 0.056(2) 0.0062(16) 0.0095(16) 0.0037(15)
C53 0.0460(19) 0.053(2) 0.052(2) -0.0050(17) 0.0150(16) 0.0032(16)
C54 0.054(2) 0.0486(19) 0.045(2) 0.0006(17) 0.0116(16) -0.0074(16)
C55 0.099(3) 0.078(3) 0.054(2) 0.008(2) 0.017(2) -0.004(2)
C56 0.074(3) 0.050(2) 0.052(2) 0.0169(18) 0.0110(19) 0.0119(18)
C57 0.061(2) 0.0442(18) 0.057(2) 0.0068(17) 0.0192(18) 0.0145(16)
C58 0.046(2) 0.0408(17) 0.0346(17) -0.0007(14) 0.0015(15) -0.0077(15)
C59 0.0317(16) 0.0343(15) 0.0437(19) 0.0040(14) 0.0040(14) 0.0014(13)
C60 0.0349(17) 0.0362(16) 0.0442(19) 0.0029(14) 0.0043(14) 0.0019(13)
C61 0.055(2) 0.0521(19) 0.043(2) 0.0051(16) 0.0047(16) -0.0075(16)
C62 0.069(2) 0.063(2) 0.045(2) -0.0064(19) 0.0013(18) -0.0087(19)
C63 0.136(4) 0.096(3) 0.046(2) -0.011(2) 0.009(2) -0.031(3)
C64 0.089(3) 0.060(2) 0.055(2) -0.019(2) 0.004(2) -0.018(2)
C65 0.077(3) 0.0405(18) 0.059(2) -0.0046(17) 0.0099(19) -0.0149(17)
C66 0.0455(19) 0.0368(17) 0.045(2) -0.0021(15) 0.0061(15) 0.0032(14)
Cl1 0.0672(7) 0.0818(7) 0.1273(10) -0.0160(7) -0.0389(7) 0.0108(6)
Cl2 0.0726(7) 0.1034(8) 0.1186(10) 0.0289(7) -0.0397(7) 0.0042(6)
N1 0.0497(17) 0.0422(15) 0.0475(17) -0.0030(13) 0.0054(14) 0.0002(12)
N2 0.0652(19) 0.0388(15) 0.068(2) 0.0037(15) 0.0085(16) 0.0021(14)
N3 0.0390(15) 0.0350(13) 0.0613(19) 0.0017(13) 0.0071(14) 0.0018(11)
N4 0.0505(16) 0.0332(13) 0.0471(17) -0.0006(12) 0.0090(13) -0.0016(12)
O1 0.151(3) 0.081(2) 0.0660(19) -0.0263(16) -0.0087(18) -0.003(2)
O2 0.122(2) 0.089(2) 0.0438(16) -0.0074(15) 0.0100(16) 0.0187(17)
O3 0.0586(16) 0.0864(18) 0.0504(15) 0.0058(13) 0.0200(12) 0.0175(13)
O4 0.118(2) 0.0638(17) 0.0775(19) 0.0261(15) 0.0013(17) 0.0176(17)
O5 0.0866(19) 0.0908(18) 0.0465(15) 0.0206(14) 0.0145(14) 0.0077(16)
O6 0.0446(14) 0.0582(13) 0.0457(13) 0.0031(11) 0.0111(11) -0.0057(11)

loop_
_atom_type_symbol
_atom_type_description
_atom_type_scat_dispersion_real
_atom_type_scat_dispersion_imag
_atom_type_scat_source
C C 0.0033 0.0016 'International Tables Vol C Tables 4.2.6.8 and 6.1.1.4'
H H 0.0000 0.0000 'International Tables Vol C Tables 4.2.6.8 and 6.1.1.4'
N N 0.0061 0.0033 'International Tables Vol C Tables 4.2.6.8 and 6.1.1.4'
O O 0.0106 0.0060 'International Tables Vol C Tables 4.2.6.8 and 6.1.1.4'
Cl Cl 0.1484 0.1585 'International Tables Vol C Tables 4.2.6.8 and 6.1.1.4'

loop_
_geom_angle_atom_site_label_1
_geom_angle_atom_site_label_2
_geom_angle_atom_site_label_3
_geom_angle
N1 C1 C2 101.6(2)
N1 C1 C15 112.7(2)
C2 C1 C15 112.7(3)
N1 C1 H1 109.8
C2 C1 H1 109.8
C15 C1 H1 109.8
C3 C2 C1 104.0(3)
C3 C2 H2A 110.9
C1 C2 H2A 110.9
C3 C2 H2B 110.9
C1 C2 H2B 110.9
H2A C2 H2B 109.0
C4 C3 C2 104.5(3)
C4 C3 H3A 110.9
C2 C3 H3A 110.9
C4 C3 H3B 110.9
C2 C3 H3B 110.9
H3A C3 H3B 108.9
N1 C4 C3 105.3(3)
N1 C4 H4A 110.7
C3 C4 H4A 110.7
N1 C4 H4B 110.7
C3 C4 H4B 110.7
H4A C4 H4B 108.8
N1 C5 C6 126.9(3)
N1 C5 H5 116.6
C6 C5 H5 116.6
C5 C6 C7 115.6(4)
C5 C6 C25 122.2(3)
C7 C6 C25 122.0(3)
O1 C7 O2 122.1(4)
O1 C7 C6 124.8(4)
O2 C7 C6 113.1(4)
O2 C8 H8A 109.5
O2 C8 H8B 109.5
H8A C8 H8B 109.5
O2 C8 H8C 109.5
H8A C8 H8C 109.5
H8B C8 H8C 109.5
C14 C9 C10 121.5(3)
C14 C9 H9 119.2
C10 C9 H9 119.2
C11 C10 C9 118.6(3)
C11 C10 H10 120.7
C9 C10 H10 120.7
C12 C11 C10 121.3(3)
C12 C11 Cl1 119.0(3)
C10 C11 Cl1 119.7(3)
C11 C12 C13 119.1(3)
C11 C12 H12 120.4
C13 C12 H12 120.4
C12 C13 C14 121.5(3)
C12 C13 H13 119.2
C14 C13 H13 119.2
C9 C14 C13 117.9(3)
C9 C14 C15 121.0(3)
C13 C14 C15 121.1(3)
C16 C15 C14 111.7(2)
C16 C15 C1 114.5(2)
C14 C15 C1 111.1(2)
C16 C15 H15 106.3
C14 C15 H15 106.3
C1 C15 H15 106.3
C26 C16 C17 118.2(3)
C26 C16 C15 123.9(2)
C17 C16 C15 117.8(3)
N2 C17 C16 123.1(3)
N2 C17 C18 113.8(3)
C16 C17 C18 123.1(3)
C19 C18 C24 117.3(3)
C19 C18 C17 120.4(3)
C24 C18 C17 122.2(3)
C20 C19 C18 121.9(3)
C20 C19 H19 119.1
C18 C19 H19 119.1
C19 C20 C21 121.1(3)
C19 C20 H20 119.4
C21 C20 H20 119.4
C20 C21 C23 117.9(3)
C20 C21 C22 121.4(4)
C23 C21 C22 120.7(4)
C21 C22 H22A 109.5
C21 C22 H22B 109.5
H22A C22 H22B 109.5
C21 C22 H22C 109.5
H22A C22 H22C 109.5
H22B C22 H22C 109.5
C21 C23 C24 121.1(4)
C21 C23 H23 119.5
C24 C23 H23 119.5
C18 C24 C23 120.8(3)
C18 C24 H24 119.6
C23 C24 H24 119.6
O3 C25 C6 124.6(3)
O3 C25 C26 118.5(3)
C6 C25 C26 116.3(3)
C16 C26 C27 119.2(3)
C16 C26 C25 126.3(3)
C27 C26 C25 114.5(3)
C33 C27 C28 118.8(3)
C33 C27 C26 118.0(3)
C28 C27 C26 123.2(3)
C29 C28 C27 121.8(4)
C29 C28 H28 119.1
C27 C28 H28 119.1
C28 C29 C31 117.7(4)
C28 C29 C30 121.8(4)
C31 C29 C30 120.5(4)
C29 C30 H30A 109.5
C29 C30 H30B 109.5
H30A C30 H30B 109.5
C29 C30 H30C 109.5
H30A C30 H30C 109.5
H30B C30 H30C 109.5
C32 C31 C29 122.4(4)
C32 C31 H31 118.8
C29 C31 H31 118.8
C31 C32 C33 119.7(4)
C31 C32 H32 120.1
C33 C32 H32 120.1
N2 C33 C32 117.8(3)
N2 C33 C27 122.7(3)
C32 C33 C27 119.5(4)
N3 C34 C35 101.8(2)
N3 C34 C48 113.5(2)
C35 C34 C48 112.2(3)
N3 C34 H34 109.7
C35 C34 H34 109.7
C48 C34 H34 109.7
C36 C35 C34 103.3(3)
C36 C35 H35A 111.1
C34 C35 H35A 111.1
C36 C35 H35B 111.1
C34 C35 H35B 111.1
H35A C35 H35B 109.1
C37 C36 C35 105.7(3)
C37 C36 H36A 110.6
C35 C36 H36A 110.6
C37 C36 H36B 110.6
C35 C36 H36B 110.6
H36A C36 H36B 108.7
N3 C37 C36 104.8(3)
N3 C37 H37A 110.8
C36 C37 H37A 110.8
N3 C37 H37B 110.8
C36 C37 H37B 110.8
H37A C37 H37B 108.9
N3 C38 C39 125.8(3)
N3 C38 H38 117.1
C39 C38 H38 117.1
C38 C39 C40 117.0(3)
C38 C39 C58 121.3(3)
C40 C39 C58 121.5(3)
O4 C40 O5 122.2(3)
O4 C40 C39 123.8(4)
O5 C40 C39 113.9(3)
O5 C41 H41A 109.5
O5 C41 H41B 109.5
H41A C41 H41B 109.5
O5 C41 H41C 109.5
H41A C41 H41C 109.5
H41B C41 H41C 109.5
C47 C42 C43 121.7(3)
C47 C42 H42 119.2
C43 C42 H42 119.2
C44 C43 C42 118.8(3)
C44 C43 H43 120.6
C42 C43 H43 120.6
C45 C44 C43 121.2(3)
C45 C44 Cl2 119.2(3)
C43 C44 Cl2 119.6(3)
C44 C45 C46 119.3(3)
C44 C45 H45 120.3
C46 C45 H45 120.3
C45 C46 C47 121.7(3)
C45 C46 H46 119.1
C47 C46 H46 119.1
C42 C47 C46 117.3(3)
C42 C47 C48 121.2(3)
C46 C47 C48 121.5(3)
C47 C48 C49 111.2(2)
C47 C48 C34 111.3(2)
C49 C48 C34 114.2(2)
C47 C48 H48 106.5
C49 C48 H48 106.5
C34 C48 H48 106.5
C59 C49 C50 118.0(3)
C59 C49 C48 123.3(2)
C50 C49 C48 118.6(2)
N4 C50 C49 122.9(3)
N4 C50 C51 113.9(2)
C49 C50 C51 123.2(3)
C57 C51 C52 117.0(3)
C57 C51 C50 119.4(3)
C52 C51 C50 123.4(3)
C53 C52 C51 121.0(3)
C53 C52 H52 119.5
C51 C52 H52 119.5
C54 C53 C52 121.2(3)
C54 C53 H53 119.4
C52 C53 H53 119.4
C56 C54 C53 117.5(3)
C56 C54 C55 121.4(3)
C53 C54 C55 121.0(3)
C54 C55 H55A 109.5
C54 C55 H55B 109.5
H55A C55 H55B 109.5
C54 C55 H55C 109.5
H55A C55 H55C 109.5
H55B C55 H55C 109.5
C54 C56 C57 121.7(3)
C54 C56 H56 119.2
C57 C56 H56 119.2
C56 C57 C51 121.5(3)
C56 C57 H57 119.2
C51 C57 H57 119.2
O6 C58 C39 125.4(3)
O6 C58 C59 118.0(3)
C39 C58 C59 116.0(3)
C49 C59 C60 120.1(3)
C49 C59 C58 126.2(3)
C60 C59 C58 113.7(2)
C61 C60 C66 118.1(3)
C61 C60 C59 124.7(3)
C66 C60 C59 117.1(3)
C62 C61 C60 122.6(3)
C62 C61 H61 118.7
C60 C61 H61 118.7
C61 C62 C64 118.1(3)
C61 C62 C63 121.6(3)
C64 C62 C63 120.2(3)
C62 C63 H63A 109.5
C62 C63 H63B 109.5
H63A C63 H63B 109.5
C62 C63 H63C 109.5
H63A C63 H63C 109.5
H63B C63 H63C 109.5
C65 C64 C62 121.5(3)
C65 C64 H64 119.3
C62 C64 H64 119.3
C64 C65 C66 120.6(3)
C64 C65 H65 119.7
C66 C65 H65 119.7
N4 C66 C65 118.4(3)
N4 C66 C60 122.5(3)
C65 C66 C60 119.1(3)
C5 N1 C4 122.3(3)
C5 N1 C1 122.6(3)
C4 N1 C1 111.7(3)
C17 N2 C33 118.7(3)
C38 N3 C34 123.3(3)
C38 N3 C37 122.7(3)
C34 N3 C37 110.9(3)
C50 N4 C66 119.4(2)
C7 O2 C8 115.6(4)
C40 O5 C41 117.0(3)

loop_
_geom_bond_atom_site_label_1
_geom_bond_atom_site_label_2
_geom_bond_distance
C1 N1 1.465(4)
C1 C2 1.529(4)
C1 C15 1.533(4)
C1 H1 0.9800
C2 C3 1.524(5)
C2 H2A 0.9700
C2 H2B 0.9700
C3 C4 1.506(5)
C3 H3A 0.9700
C3 H3B 0.9700
C4 N1 1.465(4)
C4 H4A 0.9700
C4 H4B 0.9700
C5 N1 1.330(4)
C5 C6 1.366(4)
C5 H5 0.9300
C6 C7 1.460(5)
C6 C25 1.466(5)
C7 O1 1.213(5)
C7 O2 1.348(5)
C8 O2 1.464(4)
C8 H8A 0.9600
C8 H8B 0.9600
C8 H8C 0.9600
C9 C14 1.374(4)
C9 C10 1.390(5)
C9 H9 0.9300
C10 C11 1.367(5)
C10 H10 0.9300
C11 C12 1.364(5)
C11 Cl1 1.747(4)
C12 C13 1.379(5)
C12 H12 0.9300
C13 C14 1.380(4)
C13 H13 0.9300
C14 C15 1.523(4)
C15 C16 1.520(4)
C15 H15 0.9800
C16 C26 1.383(4)
C16 C17 1.436(4)
C17 N2 1.325(4)
C17 C18 1.472(4)
C18 C19 1.380(4)
C18 C24 1.382(4)
C19 C20 1.367(5)
C19 H19 0.9300
C20 C21 1.375(5)
C20 H20 0.9300
C21 C23 1.377(5)
C21 C22 1.509(5)
C22 H22A 0.9600
C22 H22B 0.9600
C22 H22C 0.9600
C23 C24 1.388(4)
C23 H23 0.9300
C24 H24 0.9300
C25 O3 1.224(4)
C25 C26 1.515(4)
C26 C27 1.430(4)
C27 C33 1.405(5)
C27 C28 1.415(5)
C28 C29 1.363(5)
C28 H28 0.9300
C29 C31 1.411(6)
C29 C30 1.513(6)
C30 H30A 0.9600
C30 H30B 0.9600
C30 H30C 0.9600
C31 C32 1.361(6)
C31 H31 0.9300
C32 C33 1.399(5)
C32 H32 0.9300
C33 N2 1.363(4)
C34 N3 1.477(4)
C34 C35 1.528(4)
C34 C48 1.534(4)
C34 H34 0.9800
C35 C36 1.524(5)
C35 H35A 0.9700
C35 H35B 0.9700
C36 C37 1.500(5)
C36 H36A 0.9700
C36 H36B 0.9700
C37 N3 1.478(4)
C37 H37A 0.9700
C37 H37B 0.9700
C38 N3 1.327(4)
C38 C39 1.367(4)
C38 H38 0.9300
C39 C40 1.469(5)
C39 C58 1.470(4)
C40 O4 1.209(4)
C40 O5 1.338(4)
C41 O5 1.447(4)
C41 H41A 0.9600
C41 H41B 0.9600
C41 H41C 0.9600
C42 C47 1.369(4)
C42 C43 1.398(5)
C42 H42 0.9300
C43 C44 1.361(5)
C43 H43 0.9300
C44 C45 1.361(5)
C44 Cl2 1.744(4)
C45 C46 1.377(4)
C45 H45 0.9300
C46 C47 1.386(4)
C46 H46 0.9300
C47 C48 1.518(4)
C48 C49 1.521(4)
C48 H48 0.9800
C49 C59 1.378(4)
C49 C50 1.439(4)
C50 N4 1.317(4)
C50 C51 1.485(4)
C51 C57 1.388(4)
C51 C52 1.389(4)
C52 C53 1.388(4)
C52 H52 0.9300
C53 C54 1.385(4)
C53 H53 0.9300
C54 C56 1.371(4)
C54 C55 1.511(5)
C55 H55A 0.9600
C55 H55B 0.9600
C55 H55C 0.9600
C56 C57 1.377(4)
C56 H56 0.9300
C57 H57 0.9300
C58 O6 1.216(3)
C58 C59 1.531(4)
C59 C60 1.430(4)
C60 C61 1.412(4)
C60 C66 1.415(4)
C61 C62 1.361(4)
C61 H61 0.9300
C62 C64 1.416(5)
C62 C63 1.502(5)
C63 H63A 0.9600
C63 H63B 0.9600
C63 H63C 0.9600
C64 C65 1.358(5)
C64 H64 0.9300
C65 C66 1.410(4)
C65 H65 0.9300
C66 N4 1.363(4)
